data_7029527
loop_
_publ_author_name
'Kinauer, Markus'
'Scheibel, Markus G.'
'Abbenseth, Josh'
'Heinemann, Frank W.'
'Stollberg, Peter'
'W\"urtele, Christian'
'Schneider, Sven'

_publ_section_title
;
 [IrCl{N(CHCHPtBu2)2}](-): a versatile source of the Ir(I)(PNP) pincer
 platform.
;
_journal_issue 11
_journal_name_full 'Dalton transactions (Cambridge, England : 2003)'
_journal_page_first 4506
_journal_page_last 4513
_journal_paper_doi 10.1039/c3dt53304b
_journal_volume 43
_journal_year 2014
_chemical_formula_moiety 'C20 H40 Cl Ir N P2, 2(C10 H20 O5), K'
_chemical_formula_sum 'C40 H80 Cl Ir K N O10 P2'
_chemical_formula_weight 1063.74
_chemical_name_systematic
;
 ?
;
_space_group_crystal_system orthorhombic
_space_group_IT_number 60
_space_group_name_Hall '-P 2n 2ab'
_space_group_name_H-M_alt 'P b c n'
_symmetry_space_group_name_Hall '-P 2n 2ab'
_symmetry_space_group_name_H-M 'P b c n'
_atom_sites_solution_hydrogens geom
_audit_creation_method SHELXL-2013
_cell_angle_alpha 90
_cell_angle_beta 90
_cell_angle_gamma 90
_cell_formula_units_Z 8
_cell_length_a 20.279(2)
_cell_length_b 18.474(2)
_cell_length_c 26.694(3)
_cell_measurement_reflns_used 9861
_cell_measurement_temperature 100(2)
_cell_measurement_theta_max 19.4255
_cell_measurement_theta_min 2.2595
_cell_volume 10000.5(18)
_computing_cell_refinement 'SAINT V7.68A'
_computing_data_collection 'APEX2 v2012.2'
_computing_data_reduction 'SAINT V7.68A'
_computing_molecular_graphics 'XP Version 5.1'
_computing_publication_material 'XP Version 5.1'
_computing_structure_refinement 'SHELXL-2013 (Sheldrick, 2013)'
_computing_structure_solution 'SHELXS-2013 (Sheldrick, 2013)'
_diffrn_ambient_temperature 100(2)
_diffrn_measured_fraction_theta_full 0.998
_diffrn_measured_fraction_theta_max 0.994
_diffrn_measurement_device_type 'Bruker Smart APEX II Quazar'
_diffrn_measurement_method 'omega and phi scans'
_diffrn_radiation_type AgK\a
_diffrn_radiation_wavelength 0.56086
_diffrn_reflns_av_R_equivalents 0.0808
_diffrn_reflns_av_unetI/netI 0.0406
_diffrn_reflns_Laue_measured_fraction_full 0.998
_diffrn_reflns_Laue_measured_fraction_max 0.994
_diffrn_reflns_limit_h_max 24
_diffrn_reflns_limit_h_min -20
_diffrn_reflns_limit_k_max 22
_diffrn_reflns_limit_k_min -21
_diffrn_reflns_limit_l_max 26
_diffrn_reflns_limit_l_min -32
_diffrn_reflns_number 156766
_diffrn_reflns_point_group_measured_fraction_full 0.998
_diffrn_reflns_point_group_measured_fraction_max 0.994
_diffrn_reflns_theta_full 19.665
_diffrn_reflns_theta_max 19.796
_diffrn_reflns_theta_min 1.684
_diffrn_source 'INCOATEC Ag Microsource'
_exptl_absorpt_coefficient_mu 1.586
_exptl_absorpt_correction_T_max 0.7444
_exptl_absorpt_correction_T_min 0.6855
_exptl_absorpt_correction_type multi-scan
_exptl_absorpt_process_details SADABS-2012/1
_exptl_crystal_colour red
_exptl_crystal_density_diffrn 1.413
_exptl_crystal_description block
_exptl_crystal_F_000 4400
_exptl_crystal_size_max 0.103
_exptl_crystal_size_mid 0.103
_exptl_crystal_size_min 0.097
_refine_diff_density_max 0.645
_refine_diff_density_min -0.677
_refine_diff_density_rms 0.094
_refine_ls_extinction_method none
_refine_ls_goodness_of_fit_ref 1.000
_refine_ls_hydrogen_treatment constr
_refine_ls_matrix_type full
_refine_ls_number_parameters 539
_refine_ls_number_reflns 9180
_refine_ls_number_restraints 156
_refine_ls_restrained_S_all 1.004
_refine_ls_R_factor_all 0.0492
_refine_ls_R_factor_gt 0.0261
_refine_ls_shift/su_max 0.002
_refine_ls_shift/su_mean 0.000
_refine_ls_structure_factor_coef Fsqd
_refine_ls_weighting_details 'w=1/[\s^2^(Fo^2^)+(0.0081P)^2^+13.4684P] where P=(Fo^2^+2Fc^2^)/3'
_refine_ls_weighting_scheme calc
_refine_ls_wR_factor_gt 0.0420
_refine_ls_wR_factor_ref 0.0483
_reflns_Friedel_coverage 0.000
_reflns_number_gt 6741
_reflns_number_total 9180
_reflns_threshold_expression 'I > 2\s(I)'
_cod_data_source_file c3dt53304b.txt
_cod_data_source_block FINAL
_cod_database_code 7029527
_shelx_space_group_comment
;
The symmetry employed for this shelxl refinement is uniquely defined
by the following loop, which should always be used as a source of
symmetry information in preference to the above space-group names.
They are only intended as comments.
;
_shelx_estimated_absorpt_t_min 0.854
_shelx_estimated_absorpt_t_max 0.861
_shelxl_version_number 2013-4

loop_
_space_group_symop_operation_xyz
'x, y, z'
'-x+1/2, -y+1/2, z+1/2'
'-x, y, -z+1/2'
'x+1/2, -y+1/2, -z'
'-x, -y, -z'
'x-1/2, y-1/2, -z-1/2'
'x, -y, z-1/2'
'-x-1/2, y-1/2, z'

loop_
_atom_site_label
_atom_site_type_symbol
_atom_site_fract_x
_atom_site_fract_y
_atom_site_fract_z
_atom_site_U_iso_or_equiv
_atom_site_adp_type
_atom_site_occupancy
_atom_site_site_symmetry_order
_atom_site_calc_flag
_atom_site_refinement_flags_posn
_atom_site_refinement_flags_adp
_atom_site_refinement_flags_occupancy
_atom_site_disorder_assembly
_atom_site_disorder_group
Ir1 Ir 0.21974(2) 0.27765(2) 0.37886(2) 0.01669(4) Uani 1 1 d . . . . .
K1 K 0.66233(3) 0.50770(3) 0.37257(3) 0.01833(15) Uani 1 1 d . . . . .
Cl1 Cl 0.16788(4) 0.16091(4) 0.37911(3) 0.0314(2) Uani 1 1 d . . . . .
P1 P 0.12682(4) 0.34590(4) 0.38709(3) 0.01818(19) Uani 1 1 d . . . . .
O1 O 0.68954(11) 0.44418(12) 0.46712(8) 0.0294(6) Uani 1 1 d . . . . .
O2 O 0.62183(11) 0.58021(12) 0.46160(8) 0.0294(6) Uani 1 1 d . . . . .
O3 O 0.51986(11) 0.53530(12) 0.39661(9) 0.0301(6) Uani 1 1 d . . . . .
O4 O 0.55711(10) 0.44887(12) 0.31573(8) 0.0254(5) Uani 1 1 d . . . . .
O5 O 0.62545(10) 0.36130(11) 0.38967(8) 0.0242(5) Uani 1 1 d . . . . .
O7 O 0.77043(11) 0.59824(12) 0.39601(8) 0.0315(6) Uani 1 1 d . . . . .
O8 O 0.65153(11) 0.65769(11) 0.35135(8) 0.0284(6) Uani 1 1 d . . . . .
O9 O 0.68841(10) 0.56988(11) 0.27232(8) 0.0240(5) Uani 1 1 d . . . . .
O10 O 0.71702(10) 0.42396(11) 0.29344(7) 0.0213(5) Uani 1 1 d . . . . .
O11 O 0.79287(10) 0.44439(12) 0.38185(9) 0.0309(6) Uani 1 1 d . . . . .
N1 N 0.26279(12) 0.37683(12) 0.37710(9) 0.0168(6) Uani 1 1 d . . . . .
C1 C 0.15930(16) 0.43560(16) 0.38353(11) 0.0204(7) Uani 1 1 d . . . . .
H1 H 0.1323 0.4776 0.3842 0.024 Uiso 1 1 calc R U . . .
C2 C 0.22561(15) 0.43860(15) 0.37985(11) 0.0189(7) Uani 1 1 d . . . . .
H2 H 0.2469 0.4844 0.3791 0.023 Uiso 1 1 calc R U . . .
C3 C 0.32972(15) 0.38368(16) 0.37232(11) 0.0204(7) Uani 1 1 d . . . . .
H3 H 0.3487 0.4306 0.3708 0.024 Uiso 1 1 calc R U . . .
C4 C 0.36930(15) 0.32501(16) 0.36970(12) 0.0232(8) Uani 1 1 d . . . . .
H4 H 0.4159 0.3283 0.3672 0.028 Uiso 1 1 calc R U . . .
P2 P 0.32623(4) 0.24028(4) 0.37137(3) 0.0204(2) Uani 1 1 d D U . . .
C5 C 0.36265(17) 0.19055(17) 0.42648(13) 0.0308(9) Uani 1 1 d D U . . .
C6 C 0.4348(3) 0.1662(7) 0.4191(4) 0.045(2) Uani 0.75(3) 1 d D U P A 1
H6A H 0.4367 0.1291 0.3928 0.068 Uiso 0.75(3) 1 calc R U P A 1
H6B H 0.4517 0.1461 0.4505 0.068 Uiso 0.75(3) 1 calc R U P A 1
H6C H 0.4617 0.2078 0.4092 0.068 Uiso 0.75(3) 1 calc R U P A 1
C7 C 0.3208(4) 0.1226(3) 0.4373(4) 0.0268(18) Uani 0.75(3) 1 d D U P A 1
H7A H 0.2743 0.1364 0.4406 0.040 Uiso 0.75(3) 1 calc R U P A 1
H7B H 0.3358 0.1001 0.4686 0.040 Uiso 0.75(3) 1 calc R U P A 1
H7C H 0.3256 0.0880 0.4097 0.040 Uiso 0.75(3) 1 calc R U P A 1
C8 C 0.3568(6) 0.2412(4) 0.4708(3) 0.045(2) Uani 0.75(3) 1 d D U P A 1
H8A H 0.3671 0.2148 0.5017 0.068 Uiso 0.75(3) 1 calc R U P A 1
H8B H 0.3117 0.2601 0.4727 0.068 Uiso 0.75(3) 1 calc R U P A 1
H8C H 0.3878 0.2815 0.4668 0.068 Uiso 0.75(3) 1 calc R U P A 1
C6A C 0.4373(6) 0.1978(19) 0.4307(11) 0.049(6) Uani 0.25(3) 1 d D U P A 2
H6A1 H 0.4493 0.2492 0.4319 0.073 Uiso 0.25(3) 1 calc R U P A 2
H6A2 H 0.4582 0.1751 0.4016 0.073 Uiso 0.25(3) 1 calc R U P A 2
H6A3 H 0.4524 0.1738 0.4614 0.073 Uiso 0.25(3) 1 calc R U P A 2
C7A C 0.3369(17) 0.1144(9) 0.4318(13) 0.041(6) Uani 0.25(3) 1 d D U P A 2
H7A1 H 0.2890 0.1143 0.4272 0.061 Uiso 0.25(3) 1 calc R U P A 2
H7A2 H 0.3476 0.0961 0.4653 0.061 Uiso 0.25(3) 1 calc R U P A 2
H7A3 H 0.3575 0.0834 0.4065 0.061 Uiso 0.25(3) 1 calc R U P A 2
C8A C 0.3355(17) 0.2355(16) 0.4727(8) 0.045(2) Uani 0.25(3) 1 d D U P A 2
H8A1 H 0.3448 0.2870 0.4676 0.068 Uiso 0.25(3) 1 calc R U P A 2
H8A2 H 0.3573 0.2190 0.5035 0.068 Uiso 0.25(3) 1 calc R U P A 2
H8A3 H 0.2878 0.2282 0.4757 0.068 Uiso 0.25(3) 1 calc R U P A 2
C9 C 0.35139(16) 0.19594(18) 0.31030(13) 0.0261(8) Uani 1 1 d . . . . .
C10 C 0.42494(17) 0.1993(2) 0.29779(15) 0.0482(11) Uani 1 1 d . . . . .
H10A H 0.4496 0.1692 0.3215 0.072 Uiso 1 1 calc R U . . .
H10B H 0.4403 0.2495 0.3001 0.072 Uiso 1 1 calc R U . . .
H10C H 0.4321 0.1813 0.2637 0.072 Uiso 1 1 calc R U . . .
C11 C 0.32684(19) 0.11822(18) 0.30778(14) 0.0391(10) Uani 1 1 d . . . . .
H11A H 0.2806 0.1164 0.3183 0.059 Uiso 1 1 calc R U . . .
H11B H 0.3535 0.0878 0.3300 0.059 Uiso 1 1 calc R U . . .
H11C H 0.3306 0.1004 0.2733 0.059 Uiso 1 1 calc R U . . .
C12 C 0.31529(19) 0.2404(2) 0.27040(13) 0.0396(10) Uani 1 1 d . . . . .
H12A H 0.3299 0.2909 0.2721 0.059 Uiso 1 1 calc R U . . .
H12B H 0.2677 0.2380 0.2764 0.059 Uiso 1 1 calc R U . . .
H12C H 0.3252 0.2207 0.2371 0.059 Uiso 1 1 calc R U . . .
C13 C 0.08453(17) 0.34482(18) 0.45012(12) 0.0267(8) Uani 1 1 d . . . . .
C14 C 0.1414(2) 0.3514(2) 0.48765(13) 0.0526(12) Uani 1 1 d . . . . .
H14A H 0.1238 0.3500 0.5218 0.079 Uiso 1 1 calc R U . . .
H14B H 0.1646 0.3972 0.4823 0.079 Uiso 1 1 calc R U . . .
H14C H 0.1721 0.3110 0.4829 0.079 Uiso 1 1 calc R U . . .
C15 C 0.05010(17) 0.27241(18) 0.45871(13) 0.0324(9) Uani 1 1 d . . . . .
H15A H 0.0377 0.2681 0.4941 0.049 Uiso 1 1 calc R U . . .
H15B H 0.0801 0.2329 0.4498 0.049 Uiso 1 1 calc R U . . .
H15C H 0.0104 0.2698 0.4378 0.049 Uiso 1 1 calc R U . . .
C16 C 0.0368(2) 0.4073(2) 0.45910(15) 0.0568(13) Uani 1 1 d . . . . .
H16A H 0.0248 0.4090 0.4946 0.085 Uiso 1 1 calc R U . . .
H16B H -0.0030 0.4001 0.4389 0.085 Uiso 1 1 calc R U . . .
H16C H 0.0580 0.4530 0.4496 0.085 Uiso 1 1 calc R U . . .
C17 C 0.06421(15) 0.34264(18) 0.33522(12) 0.0228(8) Uani 1 1 d . . . . .
C18 C 0.0269(2) 0.2707(2) 0.33466(14) 0.0489(12) Uani 1 1 d . . . . .
H18A H -0.0054 0.2701 0.3619 0.073 Uiso 1 1 calc R U . . .
H18B H 0.0581 0.2308 0.3391 0.073 Uiso 1 1 calc R U . . .
H18C H 0.0041 0.2652 0.3025 0.073 Uiso 1 1 calc R U . . .
C19 C 0.01596(19) 0.4062(2) 0.33430(16) 0.0545(13) Uani 1 1 d . . . . .
H19A H 0.0406 0.4518 0.3360 0.082 Uiso 1 1 calc R U . . .
H19B H -0.0139 0.4028 0.3631 0.082 Uiso 1 1 calc R U . . .
H19C H -0.0097 0.4048 0.3032 0.082 Uiso 1 1 calc R U . . .
C20 C 0.10551(17) 0.3464(2) 0.28748(12) 0.0347(9) Uani 1 1 d . . . . .
H20A H 0.1386 0.3077 0.2879 0.052 Uiso 1 1 calc R U . . .
H20B H 0.1277 0.3935 0.2857 0.052 Uiso 1 1 calc R U . . .
H20C H 0.0768 0.3404 0.2583 0.052 Uiso 1 1 calc R U . . .
C21 C 0.6585(2) 0.4754(2) 0.50976(13) 0.0422(10) Uani 1 1 d . . . . .
H21A H 0.6823 0.4615 0.5407 0.051 Uiso 1 1 calc R U . . .
H21B H 0.6124 0.4583 0.5124 0.051 Uiso 1 1 calc R U . . .
C22 C 0.6601(2) 0.55670(19) 0.50300(13) 0.0399(10) Uani 1 1 d . . . . .
H22A H 0.6434 0.5801 0.5338 0.048 Uiso 1 1 calc R U . . .
H22B H 0.7064 0.5724 0.4981 0.048 Uiso 1 1 calc R U . . .
C23 C 0.55358(18) 0.5891(2) 0.47243(14) 0.0375(10) Uani 1 1 d . . . . .
H23A H 0.5471 0.6312 0.4948 0.045 Uiso 1 1 calc R U . . .
H23B H 0.5365 0.5454 0.4896 0.045 Uiso 1 1 calc R U . . .
C24 C 0.51750(18) 0.60050(19) 0.42473(15) 0.0372(10) Uani 1 1 d . . . . .
H24A H 0.4711 0.6138 0.4317 0.045 Uiso 1 1 calc R U . . .
H24B H 0.5381 0.6403 0.4055 0.045 Uiso 1 1 calc R U . . .
C25 C 0.48900(17) 0.54225(19) 0.34901(14) 0.0349(10) Uani 1 1 d . . . . .
H25A H 0.5130 0.5779 0.3281 0.042 Uiso 1 1 calc R U . . .
H25B H 0.4429 0.5590 0.3531 0.042 Uiso 1 1 calc R U . . .
C26 C 0.49030(16) 0.4697(2) 0.32481(14) 0.0361(10) Uani 1 1 d . . . . .
H26A H 0.4688 0.4337 0.3469 0.043 Uiso 1 1 calc R U . . .
H26B H 0.4657 0.4713 0.2928 0.043 Uiso 1 1 calc R U . . .
C27 C 0.56572(16) 0.37224(17) 0.31307(13) 0.0273(8) Uani 1 1 d . . . . .
H27A H 0.6072 0.3615 0.2950 0.033 Uiso 1 1 calc R U . . .
H27B H 0.5289 0.3510 0.2936 0.033 Uiso 1 1 calc R U . . .
C28 C 0.56809(16) 0.33725(18) 0.36368(13) 0.0306(9) Uani 1 1 d . . . . .
H28A H 0.5281 0.3502 0.3830 0.037 Uiso 1 1 calc R U . . .
H28B H 0.5693 0.2840 0.3599 0.037 Uiso 1 1 calc R U . . .
C29 C 0.62439(17) 0.34069(18) 0.44071(12) 0.0287(9) Uani 1 1 d . . . . .
H29A H 0.6216 0.2873 0.4434 0.034 Uiso 1 1 calc R U . . .
H29B H 0.5852 0.3617 0.4573 0.034 Uiso 1 1 calc R U . . .
C30 C 0.68581(17) 0.36692(18) 0.46613(13) 0.0303(9) Uani 1 1 d . . . . .
H30A H 0.6868 0.3483 0.5009 0.036 Uiso 1 1 calc R U . . .
H30B H 0.7248 0.3475 0.4483 0.036 Uiso 1 1 calc R U . . .
C31 C 0.76423(18) 0.67225(18) 0.38136(14) 0.0393(10) Uani 1 1 d . . . . .
H31A H 0.7791 0.6783 0.3463 0.047 Uiso 1 1 calc R U . . .
H31B H 0.7922 0.7030 0.4031 0.047 Uiso 1 1 calc R U . . .
C32 C 0.69326(18) 0.69490(18) 0.38603(14) 0.0373(10) Uani 1 1 d . . . . .
H32A H 0.6779 0.6851 0.4206 0.045 Uiso 1 1 calc R U . . .
H32B H 0.6898 0.7477 0.3801 0.045 Uiso 1 1 calc R U . . .
C33 C 0.65572(18) 0.68497(18) 0.30155(13) 0.0318(9) Uani 1 1 d . . . . .
H33A H 0.7006 0.7041 0.2953 0.038 Uiso 1 1 calc R U . . .
H33B H 0.6238 0.7250 0.2971 0.038 Uiso 1 1 calc R U . . .
C34 C 0.64081(17) 0.62544(18) 0.26509(13) 0.0288(9) Uani 1 1 d . . . . .
H34A H 0.5959 0.6063 0.2710 0.035 Uiso 1 1 calc R U . . .
H34B H 0.6431 0.6440 0.2303 0.035 Uiso 1 1 calc R U . . .
C35 C 0.68271(17) 0.51354(18) 0.23600(12) 0.0254(8) Uani 1 1 d . . . . .
H35A H 0.6893 0.5334 0.2019 0.031 Uiso 1 1 calc R U . . .
H35B H 0.6382 0.4916 0.2376 0.031 Uiso 1 1 calc R U . . .
C36 C 0.73390(16) 0.45780(17) 0.24698(12) 0.0244(8) Uani 1 1 d . . . . .
H36A H 0.7352 0.4214 0.2198 0.029 Uiso 1 1 calc R U . . .
H36B H 0.7779 0.4808 0.2495 0.029 Uiso 1 1 calc R U . . .
C37 C 0.76545(15) 0.37444(17) 0.31085(12) 0.0225(8) Uani 1 1 d . . . . .
H37A H 0.7839 0.3476 0.2820 0.027 Uiso 1 1 calc R U . . .
H37B H 0.7444 0.3389 0.3335 0.027 Uiso 1 1 calc R U . . .
C38 C 0.82036(16) 0.41181(19) 0.33815(13) 0.0284(9) Uani 1 1 d . . . . .
H38A H 0.8548 0.3764 0.3476 0.034 Uiso 1 1 calc R U . . .
H38B H 0.8406 0.4492 0.3165 0.034 Uiso 1 1 calc R U . . .
C39 C 0.83577(18) 0.4933(2) 0.40658(14) 0.0396(10) Uani 1 1 d . . . . .
H39A H 0.8815 0.4748 0.4042 0.048 Uiso 1 1 calc R U . . .
H39B H 0.8238 0.4953 0.4425 0.048 Uiso 1 1 calc R U . . .
C40 C 0.83340(18) 0.5685(2) 0.38516(15) 0.0408(10) Uani 1 1 d . . . . .
H40A H 0.8684 0.5988 0.4003 0.049 Uiso 1 1 calc R U . . .
H40B H 0.8405 0.5670 0.3485 0.049 Uiso 1 1 calc R U . . .

loop_
_atom_site_aniso_label
_atom_site_aniso_U_11
_atom_site_aniso_U_22
_atom_site_aniso_U_33
_atom_site_aniso_U_23
_atom_site_aniso_U_13
_atom_site_aniso_U_12
Ir1 0.01778(7) 0.01589(6) 0.01639(7) 0.00073(6) -0.00184(6) -0.00445(5)
K1 0.0184(4) 0.0193(3) 0.0173(4) 0.0003(3) 0.0001(3) -0.0004(3)
Cl1 0.0307(5) 0.0223(4) 0.0413(6) -0.0020(4) 0.0043(4) -0.0093(4)
P1 0.0193(5) 0.0203(4) 0.0150(5) -0.0009(4) 0.0014(4) -0.0043(4)
O1 0.0408(15) 0.0277(14) 0.0197(14) -0.0007(11) 0.0000(11) 0.0021(11)
O2 0.0340(15) 0.0299(13) 0.0244(14) -0.0022(11) 0.0026(12) 0.0029(11)
O3 0.0262(14) 0.0269(14) 0.0373(16) -0.0008(11) 0.0009(12) 0.0060(11)
O4 0.0162(13) 0.0317(13) 0.0284(14) 0.0015(11) -0.0044(10) -0.0010(10)
O5 0.0191(13) 0.0292(13) 0.0242(14) 0.0047(11) -0.0016(10) -0.0050(10)
O7 0.0316(16) 0.0336(14) 0.0294(14) -0.0030(11) 0.0001(11) -0.0079(12)
O8 0.0346(15) 0.0248(13) 0.0259(14) 0.0041(11) 0.0073(11) -0.0005(11)
O9 0.0240(13) 0.0258(13) 0.0223(14) 0.0015(11) -0.0029(10) 0.0022(10)
O10 0.0217(13) 0.0259(12) 0.0163(12) 0.0026(10) 0.0024(10) -0.0003(11)
O11 0.0233(13) 0.0437(14) 0.0257(14) -0.0064(12) -0.0035(11) 0.0043(11)
N1 0.0175(15) 0.0180(13) 0.0148(14) 0.0020(12) -0.0007(12) -0.0051(11)
C1 0.026(2) 0.0164(16) 0.0189(19) 0.0009(14) 0.0000(16) -0.0008(14)
C2 0.0258(19) 0.0168(15) 0.0141(17) 0.0012(14) -0.0008(16) -0.0057(14)
C3 0.0235(19) 0.0213(17) 0.0164(19) 0.0029(15) -0.0027(15) -0.0099(14)
C4 0.0152(18) 0.0256(18) 0.029(2) 0.0018(16) -0.0057(15) -0.0069(14)
P2 0.0207(5) 0.0178(4) 0.0229(5) 0.0013(4) -0.0076(4) -0.0035(3)
C5 0.038(2) 0.0221(17) 0.032(2) 0.0056(15) -0.0155(16) -0.0025(15)
C6 0.038(3) 0.038(5) 0.059(5) 0.020(4) -0.024(3) -0.003(3)
C7 0.034(4) 0.019(3) 0.027(4) -0.001(2) -0.001(3) 0.009(2)
C8 0.077(6) 0.031(3) 0.028(2) 0.0001(18) -0.026(3) -0.005(3)
C6A 0.049(6) 0.044(13) 0.053(12) 0.007(9) -0.022(5) 0.001(5)
C7A 0.068(14) 0.027(6) 0.027(12) 0.006(6) -0.012(10) -0.005(6)
C8A 0.077(6) 0.031(3) 0.028(2) 0.0001(18) -0.026(3) -0.005(3)
C9 0.021(2) 0.0291(19) 0.029(2) 0.0012(16) -0.0027(16) -0.0018(15)
C10 0.027(2) 0.061(3) 0.056(3) -0.020(2) 0.008(2) -0.004(2)
C11 0.053(3) 0.034(2) 0.030(2) -0.0106(18) 0.0077(19) -0.0129(19)
C12 0.045(3) 0.049(3) 0.025(2) 0.0015(19) -0.0013(18) 0.0033(19)
C13 0.036(2) 0.027(2) 0.017(2) -0.0008(16) 0.0073(16) -0.0073(17)
C14 0.064(3) 0.075(3) 0.018(2) -0.006(2) 0.003(2) -0.028(3)
C15 0.040(2) 0.033(2) 0.024(2) 0.0027(18) 0.0090(17) -0.0059(18)
C16 0.088(4) 0.036(2) 0.047(3) 0.005(2) 0.046(3) 0.011(2)
C17 0.020(2) 0.0301(19) 0.0180(19) -0.0032(15) 0.0005(15) -0.0020(15)
C18 0.053(3) 0.060(3) 0.034(2) 0.009(2) -0.019(2) -0.033(2)
C19 0.036(3) 0.068(3) 0.059(3) -0.024(2) -0.022(2) 0.021(2)
C20 0.035(2) 0.050(2) 0.019(2) 0.0033(18) -0.0044(17) 0.0013(19)
C21 0.066(3) 0.041(2) 0.019(2) 0.0002(18) -0.001(2) 0.012(2)
C22 0.058(3) 0.039(2) 0.023(2) -0.0086(18) -0.006(2) 0.007(2)
C23 0.042(3) 0.030(2) 0.040(3) -0.0084(18) 0.020(2) 0.0000(18)
C24 0.030(2) 0.029(2) 0.052(3) -0.0046(19) 0.018(2) 0.0060(17)
C25 0.021(2) 0.039(2) 0.045(3) 0.0118(19) -0.0010(18) 0.0092(17)
C26 0.017(2) 0.047(3) 0.044(3) 0.003(2) -0.0062(17) 0.0014(18)
C27 0.021(2) 0.029(2) 0.032(2) -0.0020(17) -0.0066(16) -0.0067(16)
C28 0.024(2) 0.0296(19) 0.038(2) 0.0061(17) -0.0051(17) -0.0055(16)
C29 0.034(2) 0.0258(19) 0.026(2) 0.0085(16) 0.0035(17) 0.0029(17)
C30 0.036(2) 0.029(2) 0.026(2) 0.0058(17) -0.0059(17) 0.0064(17)
C31 0.045(3) 0.034(2) 0.038(2) -0.0021(19) -0.005(2) -0.0181(18)
C32 0.059(3) 0.0224(18) 0.031(2) -0.0037(17) 0.0063(19) -0.0081(18)
C33 0.034(2) 0.027(2) 0.034(2) 0.0118(17) 0.0079(18) 0.0039(17)
C34 0.026(2) 0.033(2) 0.027(2) 0.0103(17) -0.0018(16) 0.0048(17)
C35 0.030(2) 0.0301(19) 0.017(2) 0.0002(16) -0.0026(16) -0.0041(17)
C36 0.030(2) 0.0269(19) 0.0162(19) -0.0034(15) 0.0033(15) -0.0034(15)
C37 0.023(2) 0.0230(18) 0.0218(19) 0.0026(15) 0.0029(15) 0.0047(15)
C38 0.023(2) 0.034(2) 0.028(2) -0.0007(17) 0.0015(17) 0.0059(16)
C39 0.025(2) 0.059(3) 0.035(2) -0.013(2) -0.0099(18) 0.0071(19)
C40 0.030(2) 0.054(3) 0.038(3) -0.016(2) -0.0023(19) -0.0137(19)

loop_
_atom_type_symbol
_atom_type_description
_atom_type_scat_dispersion_real
_atom_type_scat_dispersion_imag
_atom_type_scat_source
C C 0.0015 0.0009 'International Tables Vol C Tables 4.2.6.8 and 6.1.1.4'
H H 0.0000 0.0000 'International Tables Vol C Tables 4.2.6.8 and 6.1.1.4'
N N 0.0030 0.0019 'International Tables Vol C Tables 4.2.6.8 and 6.1.1.4'
O O 0.0056 0.0036 'International Tables Vol C Tables 4.2.6.8 and 6.1.1.4'
P P 0.0667 0.0580 'International Tables Vol C Tables 4.2.6.8 and 6.1.1.4'
Cl Cl 0.0998 0.0984 'International Tables Vol C Tables 4.2.6.8 and 6.1.1.4'
K K 0.1399 0.1562 'International Tables Vol C Tables 4.2.6.8 and 6.1.1.4'
Ir Ir -0.5977 5.4269 'International Tables Vol C Tables 4.2.6.8 and 6.1.1.4'

loop_
_geom_angle_atom_site_label_1
_geom_angle_atom_site_label_2
_geom_angle_atom_site_label_3
_geom_angle
N1 Ir1 P2 82.16(7)
N1 Ir1 P1 81.86(7)
P2 Ir1 P1 164.00(3)
N1 Ir1 Cl1 178.72(7)
P2 Ir1 Cl1 98.25(3)
P1 Ir1 Cl1 97.74(3)
O7 K1 O4 158.25(7)
O7 K1 O8 61.72(7)
O4 K1 O8 102.10(7)
O7 K1 O1 84.09(7)
O4 K1 O1 117.64(7)
O8 K1 O1 126.62(7)
O7 K1 O5 136.98(7)
O4 K1 O5 61.52(6)
O8 K1 O5 160.22(7)
O1 K1 O5 60.98(6)
O7 K1 O10 100.59(7)
O4 K1 O10 71.79(6)
O8 K1 O10 114.41(6)
O1 K1 O10 111.09(7)
O5 K1 O10 72.80(6)
O7 K1 O2 76.16(7)
O4 K1 O2 114.19(7)
O8 K1 O2 71.64(6)
O1 K1 O2 60.56(7)
O5 K1 O2 103.74(7)
O10 K1 O2 171.08(7)
O7 K1 O11 60.84(7)
O4 K1 O11 125.26(7)
O8 K1 O11 118.73(7)
O1 K1 O11 65.19(7)
O5 K1 O11 80.97(6)
O10 K1 O11 59.26(6)
O2 K1 O11 112.39(7)
O7 K1 O9 80.33(6)
O4 K1 O9 78.43(6)
O8 K1 O9 56.92(6)
O1 K1 O9 158.43(6)
O5 K1 O9 124.16(6)
O10 K1 O9 57.98(6)
O2 K1 O9 128.55(6)
O11 K1 O9 94.05(6)
O7 K1 O3 126.74(7)
O4 K1 O3 57.00(6)
O8 K1 O3 78.61(6)
O1 K1 O3 93.85(7)
O5 K1 O3 82.77(6)
O10 K1 O3 128.78(7)
O2 K1 O3 57.63(7)
O11 K1 O3 157.96(7)
O9 K1 O3 107.41(6)
O7 K1 C32 42.34(8)
O4 K1 C32 124.29(8)
O8 K1 C32 22.76(7)
O1 K1 C32 106.25(8)
O5 K1 C32 164.06(8)
O10 K1 C32 122.61(8)
O2 K1 C32 60.40(8)
O11 K1 C32 102.93(8)
O9 K1 C32 71.36(7)
O3 K1 C32 89.02(8)
C1 P1 C17 103.88(15)
C1 P1 C13 102.98(15)
C17 P1 C13 110.44(15)
C1 P1 Ir1 101.73(11)
C17 P1 Ir1 118.04(10)
C13 P1 Ir1 117.10(11)
C21 O1 C30 113.4(3)
C21 O1 K1 117.24(19)
C30 O1 K1 112.71(18)
C22 O2 C23 114.2(3)
C22 O2 K1 110.36(19)
C23 O2 K1 120.25(19)
C24 O3 C25 112.4(3)
C24 O3 K1 106.82(19)
C25 O3 K1 104.34(18)
C27 O4 C26 113.0(2)
C27 O4 K1 108.34(17)
C26 O4 K1 121.32(19)
C29 O5 C28 111.9(2)
C29 O5 K1 114.50(18)
C28 O5 K1 115.66(17)
C40 O7 C31 113.2(3)
C40 O7 K1 115.06(19)
C31 O7 K1 115.95(19)
C33 O8 C32 113.5(3)
C33 O8 K1 121.83(18)
C32 O8 K1 107.13(18)
C34 O9 C35 112.3(2)
C34 O9 K1 106.35(18)
C35 O9 K1 108.46(17)
C37 O10 C36 113.6(2)
C37 O10 K1 112.16(17)
C36 O10 K1 119.98(17)
C39 O11 C38 114.2(3)
C39 O11 K1 110.03(19)
C38 O11 K1 117.15(18)
C3 N1 C2 118.3(2)
C3 N1 Ir1 120.79(19)
C2 N1 Ir1 120.92(19)
C2 C1 P1 114.2(2)
C2 C1 H1 122.9
P1 C1 H1 122.9
C1 C2 N1 121.2(3)
C1 C2 H2 119.4
N1 C2 H2 119.4
C4 C3 N1 121.3(3)
C4 C3 H3 119.3
N1 C3 H3 119.3
C3 C4 P2 114.2(2)
C3 C4 H4 122.9
P2 C4 H4 122.9
C4 P2 C5 104.72(15)
C4 P2 C9 103.00(15)
C5 P2 C9 110.81(15)
C4 P2 Ir1 101.51(11)
C5 P2 Ir1 116.81(12)
C9 P2 Ir1 117.53(11)
C7A C5 C6A 114.7(12)
C8 C5 C6 110.8(4)
C8 C5 C7 108.2(5)
C6 C5 C7 107.9(4)
C7A C5 C8A 107.1(13)
C6A C5 C8A 103.9(12)
C7A C5 P2 113.2(12)
C8 C5 P2 106.1(4)
C6A C5 P2 113.9(9)
C6 C5 P2 114.4(4)
C7 C5 P2 109.1(4)
C8A C5 P2 102.5(11)
C5 C6 H6A 109.5
C5 C6 H6B 109.5
H6A C6 H6B 109.5
C5 C6 H6C 109.5
H6A C6 H6C 109.5
H6B C6 H6C 109.5
C5 C7 H7A 109.5
C5 C7 H7B 109.5
H7A C7 H7B 109.5
C5 C7 H7C 109.5
H7A C7 H7C 109.5
H7B C7 H7C 109.5
C5 C8 H8A 109.5
C5 C8 H8B 109.5
H8A C8 H8B 109.5
C5 C8 H8C 109.5
H8A C8 H8C 109.5
H8B C8 H8C 109.5
C5 C6A H6A1 109.5
C5 C6A H6A2 109.5
H6A1 C6A H6A2 109.5
C5 C6A H6A3 109.5
H6A1 C6A H6A3 109.5
H6A2 C6A H6A3 109.5
C5 C7A H7A1 109.5
C5 C7A H7A2 109.5
H7A1 C7A H7A2 109.5
C5 C7A H7A3 109.5
H7A1 C7A H7A3 109.5
H7A2 C7A H7A3 109.5
C5 C8A H8A1 109.5
C5 C8A H8A2 109.5
H8A1 C8A H8A2 109.5
C5 C8A H8A3 109.5
H8A1 C8A H8A3 109.5
H8A2 C8A H8A3 109.5
C11 C9 C10 110.3(3)
C11 C9 C12 108.6(3)
C10 C9 C12 107.0(3)
C11 C9 P2 111.0(2)
C10 C9 P2 115.7(2)
C12 C9 P2 103.8(2)
C9 C10 H10A 109.5
C9 C10 H10B 109.5
H10A C10 H10B 109.5
C9 C10 H10C 109.5
H10A C10 H10C 109.5
H10B C10 H10C 109.5
C9 C11 H11A 109.5
C9 C11 H11B 109.5
H11A C11 H11B 109.5
C9 C11 H11C 109.5
H11A C11 H11C 109.5
H11B C11 H11C 109.5
C9 C12 H12A 109.5
C9 C12 H12B 109.5
H12A C12 H12B 109.5
C9 C12 H12C 109.5
H12A C12 H12C 109.5
H12B C12 H12C 109.5
C16 C13 C15 110.5(3)
C16 C13 C14 108.4(3)
C15 C13 C14 108.4(3)
C16 C13 P1 114.8(2)
C15 C13 P1 110.5(2)
C14 C13 P1 103.9(2)
C13 C14 H14A 109.5
C13 C14 H14B 109.5
H14A C14 H14B 109.5
C13 C14 H14C 109.5
H14A C14 H14C 109.5
H14B C14 H14C 109.5
C13 C15 H15A 109.5
C13 C15 H15B 109.5
H15A C15 H15B 109.5
C13 C15 H15C 109.5
H15A C15 H15C 109.5
H15B C15 H15C 109.5
C13 C16 H16A 109.5
C13 C16 H16B 109.5
H16A C16 H16B 109.5
C13 C16 H16C 109.5
H16A C16 H16C 109.5
H16B C16 H16C 109.5
C20 C17 C19 107.6(3)
C20 C17 C18 107.6(3)
C19 C17 C18 110.5(3)
C20 C17 P1 104.0(2)
C19 C17 P1 114.8(2)
C18 C17 P1 111.7(2)
C17 C18 H18A 109.5
C17 C18 H18B 109.5
H18A C18 H18B 109.5
C17 C18 H18C 109.5
H18A C18 H18C 109.5
H18B C18 H18C 109.5
C17 C19 H19A 109.5
C17 C19 H19B 109.5
H19A C19 H19B 109.5
C17 C19 H19C 109.5
H19A C19 H19C 109.5
H19B C19 H19C 109.5
C17 C20 H20A 109.5
C17 C20 H20B 109.5
H20A C20 H20B 109.5
C17 C20 H20C 109.5
H20A C20 H20C 109.5
H20B C20 H20C 109.5
O1 C21 C22 107.3(3)
O1 C21 H21A 110.3
C22 C21 H21A 110.3
O1 C21 H21B 110.3
C22 C21 H21B 110.3
H21A C21 H21B 108.5
O2 C22 C21 112.6(3)
O2 C22 H22A 109.1
C21 C22 H22A 109.1
O2 C22 H22B 109.1
C21 C22 H22B 109.1
H22A C22 H22B 107.8
O2 C23 C24 108.8(3)
O2 C23 H23A 109.9
C24 C23 H23A 109.9
O2 C23 H23B 109.9
C24 C23 H23B 109.9
H23A C23 H23B 108.3
O3 C24 C23 108.4(3)
O3 C24 H24A 110.0
C23 C24 H24A 110.0
O3 C24 H24B 110.0
C23 C24 H24B 110.0
H24A C24 H24B 108.4
O3 C25 C26 107.4(3)
O3 C25 H25A 110.2
C26 C25 H25A 110.2
O3 C25 H25B 110.2
C26 C25 H25B 110.2
H25A C25 H25B 108.5
O4 C26 C25 109.4(3)
O4 C26 H26A 109.8
C25 C26 H26A 109.8
O4 C26 H26B 109.8
C25 C26 H26B 109.8
H26A C26 H26B 108.2
O4 C27 C28 112.8(3)
O4 C27 H27A 109.0
C28 C27 H27A 109.0
O4 C27 H27B 109.0
C28 C27 H27B 109.0
H27A C27 H27B 107.8
O5 C28 C27 109.3(3)
O5 C28 H28A 109.8
C27 C28 H28A 109.8
O5 C28 H28B 109.8
C27 C28 H28B 109.8
H28A C28 H28B 108.3
O5 C29 C30 109.6(3)
O5 C29 H29A 109.7
C30 C29 H29A 109.7
O5 C29 H29B 109.7
C30 C29 H29B 109.7
H29A C29 H29B 108.2
O1 C30 C29 112.0(3)
O1 C30 H30A 109.2
C29 C30 H30A 109.2
O1 C30 H30B 109.2
C29 C30 H30B 109.2
H30A C30 H30B 107.9
O7 C31 C32 109.2(3)
O7 C31 H31A 109.8
C32 C31 H31A 109.8
O7 C31 H31B 109.8
C32 C31 H31B 109.8
H31A C31 H31B 108.3
O8 C32 C31 112.3(3)
O8 C32 K1 50.11(14)
C31 C32 K1 83.63(19)
O8 C32 H32A 109.2
C31 C32 H32A 109.2
K1 C32 H32A 81.9
O8 C32 H32B 109.2
C31 C32 H32B 109.2
K1 C32 H32B 159.2
H32A C32 H32B 107.9
O8 C33 C34 109.5(3)
O8 C33 H33A 109.8
C34 C33 H33A 109.8
O8 C33 H33B 109.8
C34 C33 H33B 109.8
H33A C33 H33B 108.2
O9 C34 C33 107.7(3)
O9 C34 H34A 110.2
C33 C34 H34A 110.2
O9 C34 H34B 110.2
C33 C34 H34B 110.2
H34A C34 H34B 108.5
O9 C35 C36 108.3(3)
O9 C35 H35A 110.0
C36 C35 H35A 110.0
O9 C35 H35B 110.0
C36 C35 H35B 110.0
H35A C35 H35B 108.4
O10 C36 C35 107.8(3)
O10 C36 H36A 110.1
C35 C36 H36A 110.1
O10 C36 H36B 110.1
C35 C36 H36B 110.1
H36A C36 H36B 108.5
O10 C37 C38 112.1(3)
O10 C37 H37A 109.2
C38 C37 H37A 109.2
O10 C37 H37B 109.2
C38 C37 H37B 109.2
H37A C37 H37B 107.9
O11 C38 C37 107.6(3)
O11 C38 H38A 110.2
C37 C38 H38A 110.2
O11 C38 H38B 110.2
C37 C38 H38B 110.2
H38A C38 H38B 108.5
O11 C39 C40 113.1(3)
O11 C39 H39A 109.0
C40 C39 H39A 109.0
O11 C39 H39B 109.0
C40 C39 H39B 109.0
H39A C39 H39B 107.8
O7 C40 C39 108.0(3)
O7 C40 H40A 110.1
C39 C40 H40A 110.1
O7 C40 H40B 110.1
C39 C40 H40B 110.1
H40A C40 H40B 108.4

loop_
_geom_bond_atom_site_label_1
_geom_bond_atom_site_label_2
_geom_bond_distance
Ir1 N1 2.030(2)
Ir1 P2 2.2760(9)
Ir1 P1 2.2779(9)
Ir1 Cl1 2.3995(8)
K1 O7 2.828(2)
K1 O4 2.835(2)
K1 O8 2.837(2)
K1 O1 2.838(2)
K1 O5 2.843(2)
K1 O10 2.843(2)
K1 O2 2.849(2)
K1 O11 2.905(2)
K1 O9 2.960(2)
K1 O3 3.003(2)
K1 C32 3.533(3)
P1 C1 1.786(3)
P1 C17 1.879(3)
P1 C13 1.889(3)
O1 C21 1.423(4)
O1 C30 1.430(4)
O2 C22 1.419(4)
O2 C23 1.423(4)
O3 C24 1.420(4)
O3 C25 1.422(4)
O4 C27 1.428(4)
O4 C26 1.429(4)
O5 C29 1.415(4)
O5 C28 1.425(4)
O7 C40 1.420(4)
O7 C31 1.428(4)
O8 C33 1.424(4)
O8 C32 1.430(4)
O9 C34 1.422(4)
O9 C35 1.427(4)
O10 C37 1.420(3)
O10 C36 1.430(4)
O11 C39 1.417(4)
O11 C38 1.426(4)
N1 C3 1.369(4)
N1 C2 1.370(4)
C1 C2 1.349(4)
C1 H1 0.9500
C2 H2 0.9500
C3 C4 1.350(4)
C3 H3 0.9500
C4 P2 1.793(3)
C4 H4 0.9500
P2 C5 1.885(3)
P2 C9 1.894(3)
C5 C7A 1.507(12)
C5 C8 1.513(6)
C5 C6A 1.524(12)
C5 C6 1.543(6)
C5 C7 1.543(6)
C5 C8A 1.586(12)
C6 H6A 0.9800
C6 H6B 0.9800
C6 H6C 0.9800
C7 H7A 0.9800
C7 H7B 0.9800
C7 H7C 0.9800
C8 H8A 0.9800
C8 H8B 0.9800
C8 H8C 0.9800
C6A H6A1 0.9800
C6A H6A2 0.9800
C6A H6A3 0.9800
C7A H7A1 0.9800
C7A H7A2 0.9800
C7A H7A3 0.9800
C8A H8A1 0.9800
C8A H8A2 0.9800
C8A H8A3 0.9800
C9 C11 1.521(4)
C9 C10 1.530(5)
C9 C12 1.531(5)
C10 H10A 0.9800
C10 H10B 0.9800
C10 H10C 0.9800
C11 H11A 0.9800
C11 H11B 0.9800
C11 H11C 0.9800
C12 H12A 0.9800
C12 H12B 0.9800
C12 H12C 0.9800
C13 C16 1.525(5)
C13 C15 1.526(4)
C13 C14 1.532(5)
C14 H14A 0.9800
C14 H14B 0.9800
C14 H14C 0.9800
C15 H15A 0.9800
C15 H15B 0.9800
C15 H15C 0.9800
C16 H16A 0.9800
C16 H16B 0.9800
C16 H16C 0.9800
C17 C20 1.526(4)
C17 C19 1.529(5)
C17 C18 1.529(5)
C18 H18A 0.9800
C18 H18B 0.9800
C18 H18C 0.9800
C19 H19A 0.9800
C19 H19B 0.9800
C19 H19C 0.9800
C20 H20A 0.9800
C20 H20B 0.9800
C20 H20C 0.9800
C21 C22 1.513(5)
C21 H21A 0.9900
C21 H21B 0.9900
C22 H22A 0.9900
C22 H22B 0.9900
C23 C24 1.484(5)
C23 H23A 0.9900
C23 H23B 0.9900
C24 H24A 0.9900
C24 H24B 0.9900
C25 C26 1.489(5)
C25 H25A 0.9900
C25 H25B 0.9900
C26 H26A 0.9900
C26 H26B 0.9900
C27 C28 1.498(4)
C27 H27A 0.9900
C27 H27B 0.9900
C28 H28A 0.9900
C28 H28B 0.9900
C29 C30 1.499(5)
C29 H29A 0.9900
C29 H29B 0.9900
C30 H30A 0.9900
C30 H30B 0.9900
C31 C32 1.504(5)
C31 H31A 0.9900
C31 H31B 0.9900
C32 H32A 0.9900
C32 H32B 0.9900
C33 C34 1.499(5)
C33 H33A 0.9900
C33 H33B 0.9900
C34 H34A 0.9900
C34 H34B 0.9900
C35 C36 1.491(4)
C35 H35A 0.9900
C35 H35B 0.9900
C36 H36A 0.9900
C36 H36B 0.9900
C37 C38 1.499(4)
C37 H37A 0.9900
C37 H37B 0.9900
C38 H38A 0.9900
C38 H38B 0.9900
C39 C40 1.504(5)
C39 H39A 0.9900
C39 H39B 0.9900
C40 H40A 0.9900
C40 H40B 0.9900

loop_
_geom_torsion_atom_site_label_1
_geom_torsion_atom_site_label_2
_geom_torsion_atom_site_label_3
_geom_torsion_atom_site_label_4
_geom_torsion
C17 P1 C1 C2 -126.2(2)
C13 P1 C1 C2 118.6(2)
Ir1 P1 C1 C2 -3.1(2)
P1 C1 C2 N1 2.5(4)
C3 N1 C2 C1 178.6(3)
Ir1 N1 C2 C1 -0.4(4)
C2 N1 C3 C4 179.6(3)
Ir1 N1 C3 C4 -1.4(4)
N1 C3 C4 P2 1.5(4)
C3 C4 P2 C5 -122.9(3)
C3 C4 P2 C9 121.1(3)
C3 C4 P2 Ir1 -0.9(3)
C4 P2 C5 C7A -175.0(16)
C9 P2 C5 C7A -64.6(16)
Ir1 P2 C5 C7A 73.6(16)
C4 P2 C5 C8 53.5(5)
C9 P2 C5 C8 163.9(5)
Ir1 P2 C5 C8 -57.9(5)
C4 P2 C5 C6A -41.6(16)
C9 P2 C5 C6A 68.8(16)
Ir1 P2 C5 C6A -153.0(16)
C4 P2 C5 C6 -69.0(6)
C9 P2 C5 C6 41.4(6)
Ir1 P2 C5 C6 179.6(6)
C4 P2 C5 C7 169.9(4)
C9 P2 C5 C7 -79.7(5)
Ir1 P2 C5 C7 58.6(5)
C4 P2 C5 C8A 70.0(14)
C9 P2 C5 C8A -179.6(14)
Ir1 P2 C5 C8A -41.4(14)
C4 P2 C9 C11 172.4(2)
C5 P2 C9 C11 60.9(3)
Ir1 P2 C9 C11 -77.0(3)
C4 P2 C9 C10 45.7(3)
C5 P2 C9 C10 -65.8(3)
Ir1 P2 C9 C10 156.3(2)
C4 P2 C9 C12 -71.1(2)
C5 P2 C9 C12 177.3(2)
Ir1 P2 C9 C12 39.4(2)
C1 P1 C13 C16 51.2(3)
C17 P1 C13 C16 -59.2(3)
Ir1 P1 C13 C16 161.8(2)
C1 P1 C13 C15 177.0(2)
C17 P1 C13 C15 66.6(3)
Ir1 P1 C13 C15 -72.4(3)
C1 P1 C13 C14 -67.0(3)
C17 P1 C13 C14 -177.4(2)
Ir1 P1 C13 C14 43.7(3)
C1 P1 C17 C20 68.4(2)
C13 P1 C17 C20 178.2(2)
Ir1 P1 C17 C20 -43.3(2)
C1 P1 C17 C19 -49.0(3)
C13 P1 C17 C19 60.8(3)
Ir1 P1 C17 C19 -160.6(2)
C1 P1 C17 C18 -175.8(3)
C13 P1 C17 C18 -66.0(3)
Ir1 P1 C17 C18 72.5(3)
C30 O1 C21 C22 -174.2(3)
K1 O1 C21 C22 -40.2(4)
C23 O2 C22 C21 83.9(4)
K1 O2 C22 C21 -55.1(4)
O1 C21 C22 O2 65.1(4)
C22 O2 C23 C24 -169.8(3)
K1 O2 C23 C24 -35.2(3)
C25 O3 C24 C23 -177.3(3)
K1 O3 C24 C23 -63.4(3)
O2 C23 C24 O3 67.8(4)
C24 O3 C25 C26 -176.0(3)
K1 O3 C25 C26 68.7(3)
C27 O4 C26 C25 155.0(3)
K1 O4 C26 C25 23.8(4)
O3 C25 C26 O4 -64.4(4)
C26 O4 C27 C28 -79.3(3)
K1 O4 C27 C28 58.1(3)
C29 O5 C28 C27 169.3(3)
K1 O5 C28 C27 35.8(3)
O4 C27 C28 O5 -65.5(3)
C28 O5 C29 C30 179.7(3)
K1 O5 C29 C30 -46.2(3)
C21 O1 C30 C29 88.4(3)
K1 O1 C30 C29 -47.7(3)
O5 C29 C30 O1 64.4(4)
C40 O7 C31 C32 170.3(3)
K1 O7 C31 C32 34.2(3)
C33 O8 C32 C31 -77.3(4)
K1 O8 C32 C31 60.1(3)
C33 O8 C32 K1 -137.4(3)
O7 C31 C32 O8 -66.0(4)
O7 C31 C32 K1 -24.0(2)
C32 O8 C33 C34 151.4(3)
K1 O8 C33 C34 21.0(4)
C35 O9 C34 C33 -174.2(3)
K1 O9 C34 C33 67.4(3)
O8 C33 C34 O9 -60.4(3)
C34 O9 C35 C36 -179.4(3)
K1 O9 C35 C36 -62.2(3)
C37 O10 C36 C35 -174.1(2)
K1 O10 C36 C35 -37.6(3)
O9 C35 C36 O10 67.4(3)
C36 O10 C37 C38 82.7(3)
K1 O10 C37 C38 -57.3(3)
C39 O11 C38 C37 -168.5(3)
K1 O11 C38 C37 -37.8(3)
O10 C37 C38 O11 63.9(3)
C38 O11 C39 C40 85.3(4)
K1 O11 C39 C40 -48.9(3)
C31 O7 C40 C39 174.8(3)
K1 O7 C40 C39 -48.7(3)
O11 C39 C40 O7 67.7(4)
